data_3000573
loop_
_publ_author_name
Zugenmaier

_journal_name_full 'To be published in Crystals'
_chemical_formula_sum 'C20 H24 N2 O6'
_chemical_name_systematic
;
4-((4'-nitro-[1,1' biphenyl]-4-yl)oxy)butanoic acid 
N,N-dimethylacetamide (NO2-Bi-3-S-DMAc)
;
_space_group_name_Hall 'P 2yb'
_space_group_name_H-M_alt 'P 1 21 1'
_cell_angle_alpha 90
_cell_angle_beta 108.08(2)
_cell_angle_gamma 90
_cell_length_a 11.265(3)
_cell_length_b 6.999(2)
_cell_length_c 13.202(4)
_cell_measurement_temperature 293(2)
_cell_volume 989.5(5)
_diffrn_ambient_temperature 293(2)
_diffrn_radiation_type MoK\a
_diffrn_radiation_wavelength 0.71073
_refine_ls_goodness_of_fit_ref 1.064
_refine_ls_R_factor_all 0.0433
_refine_ls_R_factor_gt 0.0355
_refine_ls_wR_factor_gt 0.0923
_refine_ls_wR_factor_ref 0.0973
_cod_database_code 3000573
_cod_hold_until_date 2025-06-19
_cod_depositor_requested_release_date 2025-06-19

loop_
_atom_site_label
_atom_site_fract_x
_atom_site_fract_y
_atom_site_fract_z
? ? ? ?
